data_4334241
loop_
_publ_author_name
'Qun Tang'
'Shuxia Liu'
'Yiwei Liu'
'Jun Miao'
'Shujun Li'
'Li Zhang'
'Zhan Shi'
'Zhiping Zheng'

_publ_contact_author_address
;
Key Lab for Polyoxometalate Science of Ministry of Education 
College of Chemistry
Northeast Normal University
Changchun 130024
P.R.China
;
_publ_contact_author_email liusx@nenu.edu.cn
_publ_contact_author_fax +86-431-85099328
_publ_contact_author_name 'Shuxia Liu'
_publ_contact_author_phone +86-431-85099328
_publ_section_title
;
 Cation Sensing by a Luminescent Metal-Organic Framework with Multiple
 Lewis Basic Sites
;
_journal_name_full 'Inorganic Chemistry'
_journal_page_first 2799
_journal_page_last 2801
_journal_paper_doi 10.1021/ic400029p
_journal_volume 52
_journal_year 2013
_chemical_formula_moiety 'C21 H27 Eu N6 O7, 2(C3 H7 N O), 3(O)'
_chemical_formula_sum 'C27 H41 Eu N8 O12'
_chemical_formula_weight 821.65
_chemical_name_systematic
; 
 ? 
;
_space_group_IT_number 14
_symmetry_cell_setting monoclinic
_symmetry_space_group_name_Hall '-P 2ybc'
_symmetry_space_group_name_H-M 'P 1 21/c 1'
_atom_sites_solution_hydrogens geom
_atom_sites_solution_primary direct
_atom_sites_solution_secondary difmap
_audit_creation_method SHELXL-97
_cell_angle_alpha 90.00
_cell_angle_beta 101.191(3)
_cell_angle_gamma 90.00
_cell_formula_units_Z 4
_cell_length_a 16.6042(5)
_cell_length_b 26.8003(8)
_cell_length_c 8.0794(2)
_cell_measurement_temperature 293(2)
_cell_measurement_theta_max 25.1
_cell_measurement_theta_min 2.99
_cell_volume 3526.95(18)
_computing_cell_refinement 'Bruker FRAMBO'
_computing_data_collection 'Bruker FRAMBO'
_computing_data_reduction 'Bruker SAINT'
_computing_molecular_graphics 'Bruker SHELXTL'
_computing_publication_material 'Bruker SHELXTL'
_computing_structure_refinement 'SHELXL-97 (Sheldrick, 1997)'
_computing_structure_solution 'SHELXS-97 (Sheldrick, 1990)'
_diffrn_ambient_temperature 293(2)
_diffrn_detector_area_resol_mean 10.0
_diffrn_measured_fraction_theta_full 0.998
_diffrn_measured_fraction_theta_max 0.998
_diffrn_measurement_device_type 'multiwire proportional'
_diffrn_measurement_method 'phi and omega scans'
_diffrn_radiation_monochromator graphite
_diffrn_radiation_source 'fine-focus sealed tube'
_diffrn_radiation_type MoK\a
_diffrn_radiation_wavelength 0.71073
_diffrn_reflns_av_R_equivalents 0.0477
_diffrn_reflns_av_sigmaI/netI 0.0758
_diffrn_reflns_limit_h_max 19
_diffrn_reflns_limit_h_min -19
_diffrn_reflns_limit_k_max 27
_diffrn_reflns_limit_k_min -31
_diffrn_reflns_limit_l_max 9
_diffrn_reflns_limit_l_min -9
_diffrn_reflns_number 21734
_diffrn_reflns_theta_full 25.10
_diffrn_reflns_theta_max 25.10
_diffrn_reflns_theta_min 2.99
_exptl_absorpt_coefficient_mu 1.847
_exptl_absorpt_correction_T_max 0.681
_exptl_absorpt_correction_T_min 0.656
_exptl_absorpt_correction_type multi-scan
_exptl_crystal_colour colourless
_exptl_crystal_density_diffrn 1.547
_exptl_crystal_density_meas 1.547
_exptl_crystal_description needle
_exptl_crystal_F_000 1672
_exptl_crystal_size_max 0.234
_exptl_crystal_size_mid 0.212
_exptl_crystal_size_min 0.208
_refine_diff_density_max 0.675
_refine_diff_density_min -0.586
_refine_diff_density_rms 0.091
_refine_ls_extinction_method none
_refine_ls_goodness_of_fit_ref 1.035
_refine_ls_hydrogen_treatment none
_refine_ls_matrix_type full
_refine_ls_number_parameters 446
_refine_ls_number_reflns 6280
_refine_ls_number_restraints 1
_refine_ls_restrained_S_all 1.038
_refine_ls_R_factor_all 0.0547
_refine_ls_R_factor_gt 0.0323
_refine_ls_shift/su_max 0.008
_refine_ls_shift/su_mean 0.005
_refine_ls_structure_factor_coef Fsqd
_refine_ls_weighting_details 'calc w=1/[\s^2^(Fo^2^)+(0.0176P)^2^+0.0000P] where P=(Fo^2^+2Fc^2^)/3'
_refine_ls_weighting_scheme calc
_refine_ls_wR_factor_gt 0.0571
_refine_ls_wR_factor_ref 0.0586
_reflns_number_gt 4374
_reflns_number_total 6280
_reflns_threshold_expression >2sigma(I)
_cod_data_source_file ic400029p_si_002_1.cif
_cod_data_source_block compound-1
_cod_original_cell_volume 3526.95(17)
_cod_original_sg_symbol_H-M 'P 21/c '
_cod_database_code 4334241

loop_
_symmetry_equiv_pos_as_xyz
'x, y, z'
'-x, y+1/2, -z+1/2'
'-x, -y, -z'
'x, -y-1/2, z-1/2'

loop_
_atom_site_label
_atom_site_type_symbol
_atom_site_fract_x
_atom_site_fract_y
_atom_site_fract_z
_atom_site_U_iso_or_equiv
_atom_site_adp_type
_atom_site_occupancy
_atom_site_symmetry_multiplicity
_atom_site_calc_flag
_atom_site_refinement_flags
C1 C 0.2802(3) -0.15301(15) 0.4571(6) 0.0268(11) Uani 1 1 d .
C2 C 0.2959(3) -0.09704(15) 0.4615(6) 0.0264(11) Uani 1 1 d .
H2 H 0.316(3) -0.0880(14) 0.360(5) 0.032 Uiso 1 1 calc .
C3 C 0.2150(3) -0.06930(15) 0.4580(6) 0.0368(13) Uani 1 1 d .
H3A H 0.1753 -0.0795 0.3592 0.044 Uiso 1 1 calc R
H3B H 0.1933 -0.0781 0.5572 0.044 Uiso 1 1 calc R
C4 C 0.2271(3) -0.01329(16) 0.4538(6) 0.0390(13) Uani 1 1 d .
H4A H 0.2426 -0.0039 0.3483 0.047 Uiso 1 1 calc R
H4B H 0.1760 0.0034 0.4601 0.047 Uiso 1 1 calc R
C5 C 0.3697(3) -0.02321(16) 0.6086(7) 0.0400(13) Uani 1 1 d .
H5A H 0.4068 -0.0124 0.7101 0.048 Uiso 1 1 calc R
H5B H 0.3941 -0.0146 0.5126 0.048 Uiso 1 1 calc R
C6 C 0.3585(3) -0.07938(15) 0.6140(6) 0.0340(12) Uani 1 1 d .
H6A H 0.3400 -0.0884 0.7167 0.041 Uiso 1 1 calc R
H6B H 0.4107 -0.0958 0.6150 0.041 Uiso 1 1 calc R
C7 C 0.2881(3) 0.04966(15) 0.6595(6) 0.0277(11) Uani 1 1 d .
C8 C 0.2188(3) 0.12066(16) 0.6811(5) 0.0238(11) Uani 1 1 d .
C9 C 0.3494(3) 0.11300(16) 0.8183(6) 0.0255(11) Uani 1 1 d .
C10 C 0.4944(3) 0.10550(16) 0.9616(6) 0.0369(13) Uani 1 1 d .
H10A H 0.4889 0.0731 0.9068 0.044 Uiso 1 1 calc R
H10B H 0.5077 0.1002 1.0826 0.044 Uiso 1 1 calc R
C11 C 0.5625(3) 0.13432(15) 0.9069(6) 0.0311(11) Uani 1 1 d .
H11A H 0.5523 0.1360 0.7847 0.037 Uiso 1 1 calc R
H11B H 0.6141 0.1169 0.9443 0.037 Uiso 1 1 calc R
C12 C 0.4869(3) 0.21312(15) 0.9321(6) 0.0280(11) Uani 1 1 d .
H12A H 0.4735 0.2181 0.8110 0.034 Uiso 1 1 calc R
H12B H 0.4901 0.2456 0.9858 0.034 Uiso 1 1 calc R
C13 C 0.4195(3) 0.18259(16) 0.9874(6) 0.0341(12) Uani 1 1 d .
H13A H 0.4294 0.1808 1.1096 0.041 Uiso 1 1 calc R
H13B H 0.3668 0.1987 0.9491 0.041 Uiso 1 1 calc R
C14 C 0.0835(3) -0.21560(16) 0.3377(6) 0.0252(11) Uani 1 1 d .
C15 C 0.5695(3) 0.18717(16) 0.9787(5) 0.0227(11) Uani 1 1 d .
H15 H 0.584(3) 0.1849(14) 1.102(5) 0.027 Uiso 1 1 calc .
C16 C 0.1488(3) 0.20120(15) 0.6743(6) 0.0339(12) Uani 1 1 d .
H16A H 0.1539 0.2190 0.5723 0.041 Uiso 1 1 calc R
H16B H 0.1957 0.2098 0.7613 0.041 Uiso 1 1 calc R
C17 C 0.0706(3) 0.21711(16) 0.7295(6) 0.0316(12) Uani 1 1 d .
H17A H 0.0700 0.2532 0.7388 0.038 Uiso 1 1 calc R
H17B H 0.0700 0.2033 0.8402 0.038 Uiso 1 1 calc R
C18 C -0.0013(3) 0.14344(16) 0.5844(6) 0.0345(13) Uani 1 1 d .
H18A H -0.0036 0.1270 0.6903 0.041 Uiso 1 1 calc R
H18B H -0.0482 0.1324 0.5013 0.041 Uiso 1 1 calc R
C19 C 0.0766(3) 0.12885(18) 0.5277(7) 0.0387(13) Uani 1 1 d .
H19A H 0.0798 0.0928 0.5219 0.046 Uiso 1 1 calc R
H19B H 0.0757 0.1420 0.4155 0.046 Uiso 1 1 calc R
C20 C 0.0059(3) -0.20020(16) 0.3925(6) 0.0241(11) Uani 1 1 d .
H20 H 0.006(3) -0.2159(14) 0.502(5) 0.029 Uiso 1 1 calc .
C21 C 0.3638(3) -0.21506(15) 0.0829(6) 0.0200(10) Uani 1 1 d .
C24 C 0.3686(16) 0.1626(11) 0.4215(17) 0.49(3) Uani 1 1 d D
H24A H 0.4110 0.1392 0.4656 0.733 Uiso 1 1 calc R
H24B H 0.3435 0.1746 0.5113 0.733 Uiso 1 1 calc R
H24C H 0.3920 0.1902 0.3714 0.733 Uiso 1 1 calc R
C23 C 0.2522(19) 0.1757(8) 0.261(3) 0.56(3) Uani 1 1 d .
H25A H 0.1998 0.1628 0.2733 0.836 Uiso 1 1 calc R
H25B H 0.2496 0.1860 0.1458 0.836 Uiso 1 1 calc R
H25C H 0.2663 0.2038 0.3342 0.836 Uiso 1 1 calc R
Eu1 Eu 0.227339(14) -0.255672(7) 0.21500(2) 0.01751(7) Uani 1 1 d .
N1 N 0.2910(2) 0.00259(13) 0.5952(5) 0.0341(10) Uani 1 1 d .
N2 N 0.2174(2) 0.07485(13) 0.6139(5) 0.0302(9) Uani 1 1 d .
N3 N 0.3558(2) 0.06589(12) 0.7635(5) 0.0298(10) Uani 1 1 d .
N4 N 0.2832(3) 0.14235(12) 0.7821(6) 0.0292(10) Uani 1 1 d .
N5 N 0.1489(2) 0.14772(14) 0.6427(5) 0.0317(11) Uani 1 1 d .
N6 N 0.4173(2) 0.13258(13) 0.9180(5) 0.0310(10) Uani 1 1 d .
O1 O 0.2568(2) -0.17195(10) 0.3117(3) 0.0316(8) Uani 1 1 d .
O2 O 0.0895(2) -0.21196(12) 0.1865(4) 0.0392(9) Uani 1 1 d .
O3 O 0.1504(2) -0.33117(11) 0.2661(4) 0.0341(8) Uani 1 1 d .
O4 O 0.14355(17) -0.26624(10) -0.0575(3) 0.0239(7) Uani 1 1 d .
O5 O 0.29112(18) -0.28398(10) 0.4889(3) 0.0203(7) Uani 1 1 d .
O6 O 0.37608(18) -0.23472(10) 0.2242(3) 0.0290(7) Uani 1 1 d .
O7 O 0.28665(19) -0.17605(10) 0.5935(4) 0.0289(8) Uani 1 1 d .
O1W O 0.0097(2) 0.66586(13) 0.3967(4) 0.0524(11) Uani 1 1 d .
O2W O 0.2155(3) 0.60278(14) 0.5216(5) 0.0693(13) Uani 1 1 d .
O3W O 0.3303(5) 0.51526(19) 0.5432(7) 0.145(3) Uani 1 1 d .
O8 O 0.3512(9) 0.0694(4) 0.2539(13) 0.267(6) Uani 1 1 d .
N7 N 0.3103(10) 0.1396(3) 0.3012(15) 0.191(6) Uani 1 1 d D
C22 C 0.308(2) 0.1083(7) 0.261(3) 0.54(3) Uani 1 1 d .
H22 H 0.2545 0.1021 0.2031 0.651 Uiso 1 1 calc R
N8 N 0.0589(9) 0.0202(4) 0.8504(14) 0.196(5) Uani 1 1 d .
C25 C 0.1106(19) 0.0559(15) 0.991(3) 0.80(5) Uani 1 1 d .
H25D H 0.0778 0.0647 1.0719 1.197 Uiso 1 1 calc R
H25E H 0.1257 0.0857 0.9378 1.197 Uiso 1 1 calc R
H25F H 0.1593 0.0389 1.0461 1.197 Uiso 1 1 calc R
C26 C 0.028(3) 0.0579(16) 0.925(7) 1.29(9) Uani 1 1 d .
H26 H 0.0598 0.0866 0.9430 1.543 Uiso 1 1 calc R
C27 C 0.0717(12) -0.0174(6) 0.739(2) 0.314(11) Uani 1 1 d .
H27A H 0.0553 -0.0489 0.7780 0.471 Uiso 1 1 calc R
H27B H 0.1289 -0.0186 0.7328 0.471 Uiso 1 1 calc R
H27C H 0.0398 -0.0105 0.6289 0.471 Uiso 1 1 calc R
O9 O -0.0349(16) 0.0591(8) 0.969(3) 0.502(13) Uani 1 1 d .

loop_
_atom_site_aniso_label
_atom_site_aniso_U_11
_atom_site_aniso_U_22
_atom_site_aniso_U_33
_atom_site_aniso_U_23
_atom_site_aniso_U_13
_atom_site_aniso_U_12
C1 0.024(3) 0.022(2) 0.039(3) -0.004(2) 0.016(2) -0.001(2)
C2 0.031(3) 0.021(2) 0.027(2) 0.004(2) 0.007(2) 0.000(2)
C3 0.036(4) 0.023(3) 0.048(3) -0.005(2) 0.000(3) 0.000(2)
C4 0.032(3) 0.025(3) 0.052(3) -0.011(2) -0.011(3) 0.005(2)
C5 0.027(3) 0.024(3) 0.066(4) -0.008(2) 0.000(3) 0.004(2)
C6 0.030(3) 0.023(3) 0.044(3) -0.004(2) -0.004(3) 0.004(2)
C7 0.027(3) 0.019(2) 0.037(3) -0.001(2) 0.006(2) -0.006(2)
C8 0.012(3) 0.027(2) 0.032(3) -0.001(2) 0.003(2) 0.002(2)
C9 0.020(3) 0.025(3) 0.030(3) 0.001(2) 0.003(2) -0.004(2)
C10 0.028(3) 0.024(3) 0.053(3) 0.003(2) -0.007(3) -0.003(2)
C11 0.018(3) 0.027(3) 0.046(3) -0.003(2) 0.000(2) 0.005(2)
C12 0.027(3) 0.022(2) 0.035(3) -0.011(2) 0.005(2) -0.001(2)
C13 0.024(3) 0.032(3) 0.046(3) -0.010(2) 0.005(3) -0.004(2)
C14 0.024(3) 0.027(3) 0.024(3) -0.006(2) 0.004(2) 0.005(2)
C15 0.020(3) 0.027(3) 0.018(2) 0.0001(19) -0.003(2) -0.004(2)
C16 0.021(3) 0.030(3) 0.051(3) -0.008(2) 0.006(3) 0.001(2)
C17 0.026(3) 0.025(3) 0.041(3) -0.011(2) 0.001(3) 0.008(2)
C18 0.025(3) 0.036(3) 0.039(3) -0.007(2) -0.004(3) 0.004(2)
C19 0.020(3) 0.036(3) 0.056(3) -0.020(2) -0.003(3) 0.008(2)
C20 0.022(3) 0.027(3) 0.024(3) -0.002(2) 0.006(2) 0.007(2)
C21 0.017(3) 0.016(2) 0.028(3) -0.005(2) 0.007(2) 0.000(2)
C24 0.86(6) 0.52(4) 0.162(15) -0.14(2) 0.28(3) -0.55(5)
C23 1.07(8) 0.209(18) 0.60(5) 0.24(3) 0.67(5) 0.35(3)
Eu1 0.01704(11) 0.02006(11) 0.01500(9) -0.00044(11) 0.00206(7) 0.00006(13)
N1 0.022(3) 0.019(2) 0.054(3) -0.0085(18) -0.010(2) 0.0027(18)
N2 0.020(2) 0.022(2) 0.046(2) -0.0067(17) -0.001(2) 0.0048(18)
N3 0.023(2) 0.021(2) 0.040(2) -0.0065(17) -0.006(2) -0.0007(18)
N4 0.019(3) 0.025(2) 0.043(2) -0.004(2) 0.003(2) 0.006(2)
N5 0.016(2) 0.028(2) 0.047(3) -0.0128(19) -0.003(2) 0.0032(19)
N6 0.012(2) 0.024(2) 0.053(3) -0.0049(19) -0.005(2) -0.0008(19)
O1 0.046(2) 0.0248(16) 0.0270(18) -0.0061(14) 0.0135(17) -0.0078(16)
O2 0.033(2) 0.061(2) 0.0222(18) 0.0029(15) 0.0039(16) 0.0188(18)
O3 0.038(2) 0.0337(18) 0.0300(18) -0.0026(14) 0.0054(17) -0.0124(16)
O4 0.0157(17) 0.0310(19) 0.0237(15) -0.0039(13) 0.0007(14) -0.0034(14)
O5 0.0178(19) 0.0195(16) 0.0229(16) 0.0025(12) 0.0020(14) -0.0002(14)
O6 0.0271(18) 0.0346(19) 0.0234(15) 0.0093(14) -0.0002(14) -0.0018(15)
O7 0.030(2) 0.0241(17) 0.0307(18) 0.0051(14) 0.0024(16) -0.0039(15)
O1W 0.043(3) 0.068(3) 0.043(2) -0.0091(19) 0.001(2) -0.010(2)
O2W 0.079(4) 0.064(3) 0.056(3) 0.016(2) -0.008(2) -0.016(2)
O3W 0.239(9) 0.087(4) 0.117(5) -0.029(3) 0.052(5) -0.022(5)
O8 0.448(18) 0.204(10) 0.204(9) -0.027(8) 0.198(11) -0.137(12)
N7 0.391(17) 0.063(6) 0.186(10) -0.037(6) 0.220(12) -0.093(9)
C22 1.26(9) 0.129(15) 0.45(3) -0.13(2) 0.68(5) -0.29(3)
N8 0.294(15) 0.133(8) 0.192(10) 0.036(7) 0.127(11) 0.096(9)
C25 0.67(6) 1.30(9) 0.26(2) 0.42(4) -0.31(3) -0.86(7)
C26 1.56(13) 1.03(8) 1.77(14) 1.31(10) 1.58(13) 1.22(10)
C27 0.43(3) 0.29(2) 0.27(2) -0.085(16) 0.18(2) 0.005(19)
O9 0.51(3) 0.57(3) 0.45(3) 0.09(2) 0.14(3) 0.10(3)

loop_
_atom_type_symbol
_atom_type_description
_atom_type_scat_dispersion_real
_atom_type_scat_dispersion_imag
_atom_type_scat_source
C C 0.0033 0.0016 'International Tables Vol C Tables 4.2.6.8 and 6.1.1.4'
H H 0.0000 0.0000 'International Tables Vol C Tables 4.2.6.8 and 6.1.1.4'
N N 0.0061 0.0033 'International Tables Vol C Tables 4.2.6.8 and 6.1.1.4'
O O 0.0106 0.0060 'International Tables Vol C Tables 4.2.6.8 and 6.1.1.4'
Eu Eu -0.1578 3.6682 'International Tables Vol C Tables 4.2.6.8 and 6.1.1.4'

loop_
_geom_angle_atom_site_label_1
_geom_angle_atom_site_label_2
_geom_angle_atom_site_label_3
_geom_angle
_geom_angle_site_symmetry_1
_geom_angle_site_symmetry_3
O7 C1 O1 125.2(4) . .
O7 C1 C2 118.8(4) . .
O1 C1 C2 115.8(4) . .
C1 C2 C6 114.3(4) . .
C1 C2 C3 109.4(4) . .
C6 C2 C3 108.8(4) . .
C4 C3 C2 111.2(4) . .
N1 C4 C3 110.5(4) . .
N1 C5 C6 111.0(4) . .
C5 C6 C2 110.6(4) . .
N3 C7 N2 126.3(4) . .
N3 C7 N1 116.8(4) . .
N2 C7 N1 116.9(4) . .
N2 C8 N4 126.2(4) . .
N2 C8 N5 116.9(4) . .
N4 C8 N5 116.9(4) . .
N4 C9 N3 126.4(4) . .
N4 C9 N6 117.1(4) . .
N3 C9 N6 116.5(4) . .
N6 C10 C11 110.4(4) . .
C10 C11 C15 111.7(4) . .
C15 C12 C13 111.2(4) . .
N6 C13 C12 110.4(4) . .
O2 C14 O4 118.6(4) . 4_556
O2 C14 C20 120.3(4) . .
O4 C14 C20 121.0(4) 4_556 .
O2 C14 Eu1 58.5(2) . .
O4 C14 Eu1 60.3(2) 4_556 .
C20 C14 Eu1 174.0(3) . .
C21 C15 C12 112.3(4) 3_656 .
C21 C15 C11 110.0(4) 3_656 .
C12 C15 C11 109.4(4) . .
N5 C16 C17 111.1(4) . .
C16 C17 C20 112.5(4) . 3_556
C19 C18 C20 111.1(4) . 3_556
N5 C19 C18 111.5(4) . .
C14 C20 C17 112.6(4) . 3_556
C14 C20 C18 112.0(4) . 3_556
C17 C20 C18 108.6(4) 3_556 3_556
O6 C21 O5 120.1(4) . 4
O6 C21 C15 121.2(4) . 3_656
O5 C21 C15 118.7(4) 4 3_656
O6 C21 Eu1 60.1(2) . .
O5 C21 Eu1 60.2(2) 4 .
C15 C21 Eu1 172.1(3) 3_656 .
O7 Eu1 O4 75.01(10) 4 .
O7 Eu1 O5 89.62(9) 4 .
O4 Eu1 O5 153.45(9) . .
O7 Eu1 O1 141.34(11) 4 .
O4 Eu1 O1 117.29(10) . .
O5 Eu1 O1 88.26(10) . .
O7 Eu1 O3 73.01(10) 4 .
O4 Eu1 O3 80.15(9) . .
O5 Eu1 O3 74.63(10) . .
O1 Eu1 O3 142.39(9) . .
O7 Eu1 O5 76.06(9) 4 4
O4 Eu1 O5 68.41(9) . 4
O5 Eu1 O5 129.36(13) . 4
O1 Eu1 O5 75.73(9) . 4
O3 Eu1 O5 140.46(9) . 4
O7 Eu1 O6 72.64(10) 4 .
O4 Eu1 O6 116.57(9) . .
O5 Eu1 O6 77.71(9) . .
O1 Eu1 O6 69.20(10) . .
O3 Eu1 O6 135.50(10) . .
O5 Eu1 O6 51.65(9) 4 .
O7 Eu1 O2 139.02(10) 4 .
O4 Eu1 O2 67.46(9) . .
O5 Eu1 O2 117.45(9) . .
O1 Eu1 O2 73.79(11) . .
O3 Eu1 O2 84.66(11) . .
O5 Eu1 O2 103.75(9) 4 .
O6 Eu1 O2 139.48(10) . .
O7 Eu1 O4 142.48(9) 4 4_556
O4 Eu1 O4 112.75(11) . 4_556
O5 Eu1 O4 67.35(9) . 4_556
O1 Eu1 O4 70.01(9) . 4_556
O3 Eu1 O4 72.50(9) . 4_556
O5 Eu1 O4 141.45(9) 4 4_556
O6 Eu1 O4 126.11(9) . 4_556
O2 Eu1 O4 50.13(9) . 4_556
O7 Eu1 C21 73.80(11) 4 .
O4 Eu1 C21 93.57(11) . .
O5 Eu1 C21 102.90(13) . .
O1 Eu1 C21 69.13(10) . .
O3 Eu1 C21 146.72(11) . .
O5 Eu1 C21 26.50(10) 4 .
O6 Eu1 C21 25.21(10) . .
O2 Eu1 C21 123.24(11) . .
O4 Eu1 C21 138.21(10) 4_556 .
O7 Eu1 C14 147.46(11) 4 .
O4 Eu1 C14 89.31(11) . .
O5 Eu1 C14 92.68(11) . .
O1 Eu1 C14 71.19(11) . .
O3 Eu1 C14 76.35(11) . .
O5 Eu1 C14 124.77(10) 4 .
O6 Eu1 C14 139.41(11) . .
O2 Eu1 C14 24.77(10) . .
O4 Eu1 C14 25.41(9) 4_556 .
C21 Eu1 C14 136.60(10) . .
O7 Eu1 Eu1 64.28(7) 4 4
O4 Eu1 Eu1 36.90(6) . 4
O5 Eu1 Eu1 149.70(7) . 4
O1 Eu1 Eu1 102.45(6) . 4
O3 Eu1 Eu1 109.17(7) . 4
O5 Eu1 Eu1 33.22(6) 4 4
O6 Eu1 Eu1 79.81(6) . 4
O2 Eu1 Eu1 92.82(7) . 4
O4 Eu1 Eu1 142.94(6) 4_556 4
C21 Eu1 Eu1 56.84(9) . 4
C14 Eu1 Eu1 117.57(9) . 4
C7 N1 C5 120.3(4) . .
C7 N1 C4 119.4(4) . .
C5 N1 C4 115.0(4) . .
C8 N2 C7 113.8(4) . .
C7 N3 C9 113.6(4) . .
C9 N4 C8 113.7(4) . .
C8 N5 C16 121.2(4) . .
C8 N5 C19 121.6(4) . .
C16 N5 C19 115.1(4) . .
C9 N6 C13 122.8(4) . .
C9 N6 C10 122.8(4) . .
C13 N6 C10 114.4(4) . .
C1 O1 Eu1 133.1(3) . .
C14 O2 Eu1 96.7(3) . .
C14 O4 Eu1 154.4(3) 4 .
C14 O4 Eu1 94.3(2) 4 4
Eu1 O4 Eu1 109.42(11) . 4
C21 O5 Eu1 138.2(2) 4_556 .
C21 O5 Eu1 93.3(2) 4_556 4_556
Eu1 O5 Eu1 111.44(11) . 4_556
C21 O6 Eu1 94.7(3) . .
C1 O7 Eu1 140.6(3) . 4_556
C22 N7 C23 126(3) . .
C22 N7 C24 131(3) . .
C23 N7 C24 102.7(15) . .
N7 C22 O8 142(5) . .
C26 N8 C27 164(3) . .
C26 N8 C25 55(3) . .
C27 N8 C25 140(2) . .
O9 C26 N8 127(6) . .

loop_
_geom_bond_atom_site_label_1
_geom_bond_atom_site_label_2
_geom_bond_distance
_geom_bond_site_symmetry_2
C1 O7 1.249(5) .
C1 O1 1.269(5) .
C1 C2 1.522(6) .
C2 C6 1.525(6) .
C2 C3 1.531(6) .
C3 C4 1.516(6) .
C4 N1 1.464(6) .
C5 N1 1.463(6) .
C5 C6 1.519(6) .
C7 N3 1.339(5) .
C7 N2 1.342(6) .
C7 N1 1.369(5) .
C8 N2 1.341(5) .
C8 N4 1.345(6) .
C8 N5 1.352(5) .
C9 N4 1.337(6) .
C9 N3 1.349(5) .
C9 N6 1.357(6) .
C10 N6 1.455(6) .
C10 C11 1.505(6) .
C11 C15 1.527(6) .
C12 C15 1.518(6) .
C12 C13 1.521(6) .
C13 N6 1.451(5) .
C14 O2 1.249(5) .
C14 O4 1.274(5) 4_556
C14 C20 1.498(6) .
C14 Eu1 2.960(4) .
C15 C21 1.500(6) 3_656
C16 N5 1.456(5) .
C16 C17 1.514(6) .
C17 C20 1.519(6) 3_556
C18 C19 1.506(6) .
C18 C20 1.536(6) 3_556
C19 N5 1.458(6) .
C20 C17 1.519(6) 3_556
C20 C18 1.536(6) 3_556
C21 O6 1.238(5) .
C21 O5 1.295(5) 4
C21 C15 1.500(6) 3_656
C21 Eu1 2.897(4) .
C24 N7 1.377(14) .
C23 N7 1.36(2) .
Eu1 O7 2.378(3) 4
Eu1 O4 2.382(3) .
Eu1 O5 2.384(3) .
Eu1 O1 2.395(3) .
Eu1 O3 2.470(3) .
Eu1 O5 2.518(3) 4
Eu1 O6 2.520(3) .
Eu1 O2 2.541(3) .
Eu1 O4 2.579(3) 4_556
Eu1 Eu1 4.0511 4
O4 C14 1.274(5) 4
O4 Eu1 2.579(3) 4
O5 C21 1.295(5) 4_556
O5 Eu1 2.518(3) 4_556
O7 Eu1 2.378(3) 4_556
O8 C22 1.28(3) .
N7 C22 0.898(13) .
N8 C26 1.33(4) .
N8 C27 1.394(13) .
N8 C25 1.60(2) .
C26 O9 1.17(3) .
